data_4100675
loop_
_publ_author_name
' Toshiya Hozumi '
' Kazuhito Hashimoto '
' Ohkoshi Shin-ichi '

_publ_section_title
;
Electrochemical synthesis, crystal structure, and photomagnetic properties
 of a three-dimensional cyano-bridged copper-molybdenum complex
;
_journal_name_full 'Journal of the American Chemical Society'
_journal_paper_doi 10.1021/ja044200c
_journal_year 2005
_chemical_formula_sum 'C18 H68 B3 F6 N12 O14 P'
_chemical_formula_weight 854.24
_chemical_name_common
;
 Guanidinium tetramethoxyborate hexafluorophosphate solvate
;
_space_group_IT_number 215
_symmetry_cell_setting cubic
_symmetry_space_group_name_Hall 'P -4 2 3'
_symmetry_space_group_name_H-M 'P -4 3 m'
_cell_angle_alpha 90.00
_cell_angle_beta 90.00
_cell_angle_gamma 90.00
_cell_formula_units_Z 1
_cell_length_a 10.5722(4)
_cell_length_b 10.5722(4)
_cell_length_c 10.5722(4)
_cell_measurement_temperature 293(2)
_cell_volume 1181.67(8)
_diffrn_ambient_temperature 293(2)
_exptl_crystal_density_diffrn 1.200
_cod_database_code 4100675

loop_
_symmetry_equiv_pos_as_xyz
'x, y, z'
'-x, -y, z'
'-x, y, -z'
'x, -y, -z'
'z, x, y'
'z, -x, -y'
'-z, -x, y'
'-z, x, -y'
'y, z, x'
'-y, z, -x'
'y, -z, -x'
'-y, -z, x'
'y, x, z'
'-y, -x, z'
'y, -x, -z'
'-y, x, -z'
'x, z, y'
'-x, z, -y'
'-x, -z, y'
'x, -z, -y'
'z, y, x'
'z, -y, -x'
'-z, y, -x'
'-z, -y, x'

loop_
_atom_site_label
_atom_site_type_symbol
_atom_site_fract_x
_atom_site_fract_y
_atom_site_fract_z
_atom_site_U_iso_or_equiv
_atom_site_adp_type
_atom_site_occupancy
_atom_site_symmetry_multiplicity
_atom_site_calc_flag
_atom_site_refinement_flags
_atom_site_disorder_assembly
_atom_site_disorder_group
O1 O 0.42355(15) 0.42355(15) 0.0880(2) 0.0655(8) Uani 1 2 d S . .
B1 B 0.5000 0.5000 0.0000 0.0570(16) Uani 1 8 d S . .
C1 C 0.3355(3) 0.3355(3) 0.0344(4) 0.0948(16) Uani 1 2 d S . .
H1A H 0.2919 0.2919 0.1011 0.114 Uiso 1 2 calc SR . .
H1B H 0.3802 0.2754 -0.0169 0.114 Uiso 1 1 calc R . .
H1C H 0.2754 0.3802 -0.0169 0.114 Uiso 0.00 1 calc PR . .
N1 N 0.6981(2) 0.4550(2) 0.3019(2) 0.0725(9) Uani 1 2 d S . .
H1D H 0.7638 0.4889 0.3358 0.087 Uiso 1 1 calc R . .
H1E H 0.6653 0.4878 0.2351 0.087 Uiso 0.00 1 calc PR . .
C2 C 0.6477(3) 0.3523(3) 0.3523(3) 0.0640(14) Uani 1 6 d S . .

loop_
_atom_site_aniso_label
_atom_site_aniso_U_11
_atom_site_aniso_U_22
_atom_site_aniso_U_33
_atom_site_aniso_U_23
_atom_site_aniso_U_13
_atom_site_aniso_U_12
O1 0.0682(10) 0.0682(10) 0.0599(12) 0.0012(7) 0.0012(7) -0.0083(10)
B1 0.058(2) 0.058(2) 0.056(3) 0.000 0.000 0.000
C1 0.102(2) 0.102(2) 0.080(3) 0.0003(15) 0.0003(15) -0.027(3)
N1 0.0757(12) 0.0660(16) 0.0757(12) 0.0090(10) -0.0123(16) -0.0090(10)
C2 0.0640(14) 0.0640(14) 0.0640(14) -0.0010(14) 0.0010(14) 0.0010(14)

loop_
_geom_bond_atom_site_label_1
_geom_bond_atom_site_label_2
_geom_bond_distance
_geom_bond_site_symmetry_2
_geom_bond_publ_flag
O1 C1 1.433(5) . ?
O1 B1 1.474(2) . ?
B1 O1 1.474(2) 2_665 ?
B1 O1 1.474(2) 4_565 ?
B1 O1 1.474(2) 3_655 ?
N1 C2 1.322(3) . ?
C2 N1 1.322(3) 7_665 ?
C2 N1 1.322(3) 10_656 ?
